data_7700940
loop_
_publ_author_name
'Rama, Raquel J.'
'Maya, Celia'
'Nicasio, M. Carmen'

_publ_section_title
;
 Palladium-mediated intramolecular dearomatization of ligated
 dialkylterphenyl phosphines.
;
_journal_issue 39
_journal_name_full 'Dalton transactions (Cambridge, England : 2003)'
_journal_page_first 14575
_journal_page_last 14579
_journal_paper_doi 10.1039/c9dt03201k
_journal_volume 48
_journal_year 2019
_chemical_formula_moiety 'C39 H46 Cl O P Pd'
_chemical_formula_sum 'C39 H46 Cl O P Pd'
_chemical_formula_weight 703.58
_space_group_crystal_system triclinic
_space_group_IT_number 2
_space_group_name_Hall '-P 1'
_space_group_name_H-M_alt 'P -1'
_symmetry_space_group_name_Hall '-P 1'
_symmetry_space_group_name_H-M 'P -1'
_atom_sites_solution_hydrogens geom
_atom_sites_solution_primary direct
_audit_creation_date 2019-07-27
_audit_creation_method
;
Olex2 1.2
(compiled 2018.05.29 svn.r3508 for OlexSys, GUI svn.r5506)
;
_audit_update_record
;
2019-08-02 deposited with the CCDC.    2019-08-28 downloaded from the CCDC.
;
_cell_angle_alpha 82.432(2)
_cell_angle_beta 75.828(2)
_cell_angle_gamma 69.560(2)
_cell_formula_units_Z 2
_cell_length_a 11.8653(5)
_cell_length_b 12.3384(5)
_cell_length_c 12.5433(5)
_cell_measurement_reflns_used 9602
_cell_measurement_temperature 100
_cell_measurement_theta_max 22.60
_cell_measurement_theta_min 2.34
_cell_volume 1666.18(12)
_computing_molecular_graphics 'Olex2 (Dolomanov et al., 2009)'
_computing_publication_material 'Olex2 (Dolomanov et al., 2009)'
_computing_structure_refinement 'ShelXL (Sheldrick, 2015)'
_computing_structure_solution 'ShelXS (Sheldrick, 2008)'
_diffrn_ambient_temperature 100
_diffrn_measured_fraction_theta_full 0.954
_diffrn_measured_fraction_theta_max 0.869
_diffrn_measurement_device_type 'Bruker APEX-II CCD'
_diffrn_measurement_method '\f and \w scans'
_diffrn_radiation_monochromator graphite
_diffrn_radiation_type AgK\a
_diffrn_radiation_wavelength 0.56086
_diffrn_reflns_av_R_equivalents 0.0355
_diffrn_reflns_av_unetI/netI 0.0442
_diffrn_reflns_Laue_measured_fraction_full 0.954
_diffrn_reflns_Laue_measured_fraction_max 0.869
_diffrn_reflns_limit_h_max 15
_diffrn_reflns_limit_h_min -15
_diffrn_reflns_limit_k_max 16
_diffrn_reflns_limit_k_min -16
_diffrn_reflns_limit_l_max 15
_diffrn_reflns_limit_l_min -16
_diffrn_reflns_number 23319
_diffrn_reflns_point_group_measured_fraction_full 0.954
_diffrn_reflns_point_group_measured_fraction_max 0.869
_diffrn_reflns_theta_full 19.665
_diffrn_reflns_theta_max 22.889
_diffrn_reflns_theta_min 1.392
_diffrn_standards_number 0
_exptl_absorpt_coefficient_mu 0.382
_exptl_absorpt_correction_T_max 0.7447
_exptl_absorpt_correction_T_min 0.6141
_exptl_absorpt_correction_type multi-scan
_exptl_absorpt_process_details
'SADABS-2008/1 (Bruker,2008) was used for absorption correction. wR2(int) was 0.0730 before and 0.0371 after correction. The Ratio of minimum to maximum transmission is 0.8003. The \l/2 correction factor is 0.0000.'
_exptl_crystal_colour 'dark orange'
_exptl_crystal_colour_modifier dark
_exptl_crystal_colour_primary orange
_exptl_crystal_density_diffrn 1.402
_exptl_crystal_density_method 'not measured'
_exptl_crystal_description block
_exptl_crystal_F_000 732
_exptl_crystal_size_max 0.3
_exptl_crystal_size_mid 0.3
_exptl_crystal_size_min 0.2
_refine_diff_density_max 1.153
_refine_diff_density_min -1.183
_refine_diff_density_rms 0.102
_refine_ls_extinction_method none
_refine_ls_goodness_of_fit_ref 1.063
_refine_ls_hydrogen_treatment constr
_refine_ls_matrix_type full
_refine_ls_number_parameters 393
_refine_ls_number_reflns 8083
_refine_ls_number_restraints 0
_refine_ls_restrained_S_all 1.063
_refine_ls_R_factor_all 0.0520
_refine_ls_R_factor_gt 0.0364
_refine_ls_shift/su_max 0.002
_refine_ls_shift/su_mean 0.000
_refine_ls_structure_factor_coef Fsqd
_refine_ls_weighting_details 'w=1/[\s^2^(Fo^2^)+(0.0269P)^2^+3.3929P] where P=(Fo^2^+2Fc^2^)/3'
_refine_ls_weighting_scheme calc
_refine_ls_wR_factor_gt 0.0801
_refine_ls_wR_factor_ref 0.0930
_reflns_Friedel_coverage 0.000
_reflns_number_gt 6640
_reflns_number_total 8083
_reflns_threshold_expression 'I > 2\s(I)'
_cod_data_source_file c9dt03201k2.cif
_cod_data_source_block 2b
_cod_depositor_comments 'Adding full bibliography for 7700939--7700941.cif.'
_cod_database_code 7700940
_shelxl_version_number 2014-3
_shelx_space_group_comment
;
The symmetry employed for this shelxl refinement is uniquely defined
by the following loop, which should always be used as a source of
symmetry information in preference to the above space-group names.
They are only intended as comments.
;
_olex2_refinement_description
;
1. Fixed Uiso
 At 1.2 times of:
  All C(H) groups, All C(H,H) groups
 At 1.5 times of:
  All C(H,H,H) groups
2.a Ternary CH refined with riding coordinates:
 C30(H30), C35(H35)
2.b Secondary CH2 refined with riding coordinates:
 C31(H31A,H31B), C32(H32A,H32B), C33(H33A,H33B), C34(H34A,H34B), C36(H36A,
 H36B), C37(H37A,H37B), C38(H38A,H38B), C39(H39A,H39B)
2.c Aromatic/amide H refined with riding coordinates:
 C3(H3), C4(H4), C5(H5), C9(H9), C10(H10), C11(H11), C15(H15), C16(H16),
 C17(H17), C20(H20), C21(H21), C23(H23), C24(H24)
2.d Idealised Me refined as rotating group:
 C25(H25A,H25B,H25C), C26(H26A,H26B,H26C), C27(H27A,H27B,H27C), C28(H28A,H28B,
 H28C), C29(H29A,H29B,H29C)
;
_olex2_submission_special_instructions 'No special instructions were received'

loop_
_space_group_symop_operation_xyz
'x, y, z'
'-x, -y, -z'

loop_
_atom_site_label
_atom_site_type_symbol
_atom_site_fract_x
_atom_site_fract_y
_atom_site_fract_z
_atom_site_U_iso_or_equiv
_atom_site_adp_type
_atom_site_occupancy
_atom_site_site_symmetry_order
_atom_site_calc_flag
_atom_site_refinement_flags_posn
Pd1 Pd 0.58931(2) 0.72658(2) 0.60193(2) 0.01249(6) Uani 1 1 d .
Cl1 Cl 0.53901(6) 0.73272(5) 0.43065(6) 0.01664(13) Uani 1 1 d .
P1 P 0.63026(6) 0.74776(5) 0.76304(6) 0.01172(13) Uani 1 1 d .
O1 O 0.08357(18) 1.11521(17) 0.6855(2) 0.0242(5) Uani 1 1 d .
C1 C 0.7568(2) 0.6143(2) 0.7898(2) 0.0120(5) Uani 1 1 d .
C2 C 0.7895(2) 0.5264(2) 0.7158(2) 0.0136(5) Uani 1 1 d .
C3 C 0.8715(2) 0.4163(2) 0.7366(2) 0.0161(5) Uani 1 1 d .
H3 H 0.8926 0.3578 0.6860 0.019 Uiso 1 1 calc R
C4 C 0.9221(2) 0.3909(2) 0.8283(2) 0.0181(6) Uani 1 1 d .
H4 H 0.9743 0.3149 0.8431 0.022 Uiso 1 1 calc R
C5 C 0.8952(2) 0.4783(2) 0.8984(2) 0.0168(5) Uani 1 1 d .
H5 H 0.9322 0.4619 0.9605 0.020 Uiso 1 1 calc R
C6 C 0.8155(2) 0.5902(2) 0.8810(2) 0.0141(5) Uani 1 1 d .
C7 C 0.8101(2) 0.6781(2) 0.9557(2) 0.0143(5) Uani 1 1 d .
C8 C 0.8930(2) 0.7405(2) 0.9216(2) 0.0170(5) Uani 1 1 d .
C9 C 0.8889(3) 0.8239(2) 0.9891(3) 0.0223(6) Uani 1 1 d .
H9 H 0.9431 0.8679 0.9657 0.027 Uiso 1 1 calc R
C10 C 0.8066(3) 0.8432(3) 1.0899(3) 0.0254(7) Uani 1 1 d .
H10 H 0.8013 0.9030 1.1335 0.031 Uiso 1 1 calc R
C11 C 0.7323(3) 0.7752(3) 1.1269(3) 0.0233(6) Uani 1 1 d .
H11 H 0.6789 0.7862 1.1976 0.028 Uiso 1 1 calc R
C12 C 0.7343(2) 0.6907(2) 1.0620(2) 0.0179(5) Uani 1 1 d .
C13 C 0.7504(2) 0.5407(2) 0.6082(2) 0.0134(5) Uani 1 1 d .
C14 C 0.6832(2) 0.4701(2) 0.5919(2) 0.0168(5) Uani 1 1 d .
C15 C 0.6860(3) 0.4468(2) 0.4868(3) 0.0214(6) Uani 1 1 d .
H15 H 0.6415 0.3997 0.4762 0.026 Uiso 1 1 calc R
C16 C 0.7533(3) 0.4914(2) 0.3956(3) 0.0227(6) Uani 1 1 d .
H16 H 0.7565 0.4725 0.3236 0.027 Uiso 1 1 calc R
C17 C 0.8151(3) 0.5628(2) 0.4094(2) 0.0205(6) Uani 1 1 d .
H17 H 0.8580 0.5950 0.3464 0.025 Uiso 1 1 calc R
C18 C 0.8159(2) 0.5888(2) 0.5142(2) 0.0160(5) Uani 1 1 d .
C19 C 0.4288(2) 0.8556(2) 0.6362(2) 0.0131(5) Uani 1 1 d .
C20 C 0.3227(2) 0.8244(2) 0.6641(2) 0.0170(5) Uani 1 1 d .
H20 H 0.3301 0.7448 0.6717 0.020 Uiso 1 1 calc R
C21 C 0.2053(3) 0.9083(2) 0.6811(2) 0.0178(6) Uani 1 1 d .
H21 H 0.1338 0.8858 0.7009 0.021 Uiso 1 1 calc R
C22 C 0.1947(2) 1.0255(2) 0.6685(2) 0.0169(5) Uani 1 1 d .
C23 C 0.2994(2) 1.0577(2) 0.6382(2) 0.0151(5) Uani 1 1 d .
H23 H 0.2920 1.1374 0.6281 0.018 Uiso 1 1 calc R
C24 C 0.4156(2) 0.9732(2) 0.6225(2) 0.0142(5) Uani 1 1 d .
H24 H 0.4869 0.9960 0.6021 0.017 Uiso 1 1 calc R
C25 C 0.9889(3) 0.7169(3) 0.8162(3) 0.0233(6) Uani 1 1 d .
H25A H 1.0544 0.7470 0.8188 0.035 Uiso 1 1 calc GR
H25B H 0.9509 0.7551 0.7540 0.035 Uiso 1 1 calc GR
H25C H 1.0239 0.6333 0.8069 0.035 Uiso 1 1 calc GR
C26 C 0.6609(3) 0.6108(3) 1.1101(3) 0.0273(7) Uani 1 1 d .
H26A H 0.6185 0.6018 1.0556 0.041 Uiso 1 1 calc GR
H26B H 0.6001 0.6437 1.1759 0.041 Uiso 1 1 calc GR
H26C H 0.7165 0.5350 1.1300 0.041 Uiso 1 1 calc GR
C27 C 0.6138(3) 0.4170(3) 0.6889(3) 0.0236(6) Uani 1 1 d .
H27A H 0.5480 0.4005 0.6668 0.035 Uiso 1 1 calc GR
H27B H 0.5779 0.4710 0.7484 0.035 Uiso 1 1 calc GR
H27C H 0.6703 0.3448 0.7146 0.035 Uiso 1 1 calc GR
C28 C 0.8994(2) 0.6537(2) 0.5241(2) 0.0189(6) Uani 1 1 d .
H28A H 0.8784 0.6797 0.5992 0.028 Uiso 1 1 calc GR
H28B H 0.8888 0.7211 0.4719 0.028 Uiso 1 1 calc GR
H28C H 0.9852 0.6026 0.5078 0.028 Uiso 1 1 calc GR
C29 C -0.0237(3) 1.0833(3) 0.7282(5) 0.0526(13) Uani 1 1 d .
H29A H -0.0953 1.1531 0.7463 0.079 Uiso 1 1 calc GR
H29B H -0.0134 1.0328 0.7947 0.079 Uiso 1 1 calc GR
H29C H -0.0365 1.0421 0.6729 0.079 Uiso 1 1 calc GR
C30 C 0.5134(2) 0.7507(2) 0.8915(2) 0.0135(5) Uani 1 1 d .
H30 H 0.5543 0.7451 0.9538 0.016 Uiso 1 1 calc R
C31 C 0.4698(2) 0.6447(2) 0.9049(2) 0.0169(5) Uani 1 1 d .
H31A H 0.4507 0.6321 0.8360 0.020 Uiso 1 1 calc R
H31B H 0.5328 0.5737 0.9267 0.020 Uiso 1 1 calc R
C32 C 0.3538(3) 0.6782(2) 0.9966(3) 0.0217(6) Uani 1 1 d .
H32A H 0.3748 0.6717 1.0694 0.026 Uiso 1 1 calc R
H32B H 0.3027 0.6291 0.9986 0.026 Uiso 1 1 calc R
C33 C 0.2882(3) 0.8043(2) 0.9633(3) 0.0224(6) Uani 1 1 d .
H33A H 0.2338 0.8468 1.0286 0.027 Uiso 1 1 calc R
H33B H 0.2380 0.8083 0.9096 0.027 Uiso 1 1 calc R
C34 C 0.3918(2) 0.8564(2) 0.9111(2) 0.0164(5) Uani 1 1 d .
H34A H 0.3958 0.9098 0.9613 0.020 Uiso 1 1 calc R
H34B H 0.3773 0.8994 0.8406 0.020 Uiso 1 1 calc R
C35 C 0.6846(2) 0.8716(2) 0.7635(2) 0.0156(5) Uani 1 1 d .
H35 H 0.7498 0.8443 0.8078 0.019 Uiso 1 1 calc R
C36 C 0.7454(3) 0.9120(2) 0.6479(2) 0.0182(6) Uani 1 1 d .
H36A H 0.8359 0.8742 0.6331 0.022 Uiso 1 1 calc R
H36B H 0.7132 0.8929 0.5897 0.022 Uiso 1 1 calc R
C37 C 0.7111(3) 1.0450(2) 0.6515(3) 0.0251(7) Uani 1 1 d .
H37A H 0.7852 1.0687 0.6246 0.030 Uiso 1 1 calc R
H37B H 0.6507 1.0860 0.6053 0.030 Uiso 1 1 calc R
C38 C 0.6559(3) 1.0723(2) 0.7712(3) 0.0259(7) Uani 1 1 d .
H38A H 0.5973 1.1524 0.7779 0.031 Uiso 1 1 calc R
H38B H 0.7209 1.0630 0.8117 0.031 Uiso 1 1 calc R
C39 C 0.5895(3) 0.9834(2) 0.8146(3) 0.0193(6) Uani 1 1 d .
H39A H 0.5116 1.0045 0.7891 0.023 Uiso 1 1 calc R
H39B H 0.5719 0.9755 0.8961 0.023 Uiso 1 1 calc R

loop_
_atom_site_aniso_label
_atom_site_aniso_U_11
_atom_site_aniso_U_22
_atom_site_aniso_U_33
_atom_site_aniso_U_23
_atom_site_aniso_U_13
_atom_site_aniso_U_12
Pd1 0.01393(10) 0.01064(10) 0.01171(11) 0.00023(7) -0.00400(7) -0.00203(7)
Cl1 0.0181(3) 0.0167(3) 0.0154(3) -0.0012(2) -0.0075(2) -0.0034(2)
P1 0.0120(3) 0.0097(3) 0.0114(3) -0.0003(2) -0.0028(2) -0.0009(2)
O1 0.0139(10) 0.0149(9) 0.0390(14) 0.0007(9) -0.0047(9) -0.0005(8)
C1 0.0118(11) 0.0093(11) 0.0117(13) 0.0025(9) -0.0008(9) -0.0018(9)
C2 0.0102(11) 0.0126(11) 0.0159(14) 0.0019(10) -0.0006(9) -0.0036(9)
C3 0.0166(13) 0.0091(11) 0.0174(14) -0.0008(10) -0.0005(10) 0.0000(9)
C4 0.0167(13) 0.0118(12) 0.0214(15) 0.0046(10) -0.0048(10) -0.0008(10)
C5 0.0160(13) 0.0151(12) 0.0184(15) 0.0052(10) -0.0082(10) -0.0030(10)
C6 0.0121(12) 0.0117(11) 0.0156(14) 0.0021(10) -0.0009(9) -0.0028(9)
C7 0.0143(12) 0.0125(11) 0.0135(13) 0.0020(9) -0.0073(10) 0.0007(9)
C8 0.0178(13) 0.0134(12) 0.0181(15) 0.0023(10) -0.0088(10) -0.0007(10)
C9 0.0273(15) 0.0159(13) 0.0270(17) 0.0015(11) -0.0159(12) -0.0052(11)
C10 0.0283(16) 0.0181(14) 0.0273(18) -0.0079(12) -0.0147(13) 0.0039(12)
C11 0.0224(14) 0.0251(15) 0.0166(15) -0.0072(11) -0.0072(11) 0.0035(11)
C12 0.0162(13) 0.0202(13) 0.0150(14) 0.0004(10) -0.0071(10) -0.0012(10)
C13 0.0145(12) 0.0117(11) 0.0103(13) -0.0021(9) -0.0010(9) -0.0005(9)
C14 0.0200(13) 0.0116(12) 0.0165(14) -0.0020(10) -0.0043(10) -0.0015(10)
C15 0.0244(15) 0.0194(13) 0.0205(16) -0.0041(11) -0.0082(12) -0.0040(11)
C16 0.0250(15) 0.0227(14) 0.0134(15) -0.0054(11) -0.0058(11) 0.0034(11)
C17 0.0173(13) 0.0239(14) 0.0113(14) 0.0021(11) -0.0008(10) 0.0015(11)
C18 0.0117(12) 0.0137(12) 0.0151(14) 0.0016(10) -0.0004(10) 0.0027(9)
C19 0.0106(11) 0.0114(11) 0.0144(13) 0.0002(9) -0.0039(9) 0.0005(9)
C20 0.0185(13) 0.0123(12) 0.0206(15) 0.0009(10) -0.0053(10) -0.0054(10)
C21 0.0167(13) 0.0170(13) 0.0206(15) 0.0000(11) -0.0036(11) -0.0071(10)
C22 0.0141(12) 0.0137(12) 0.0200(15) 0.0021(10) -0.0055(10) -0.0007(10)
C23 0.0198(13) 0.0111(11) 0.0134(14) 0.0001(9) -0.0037(10) -0.0039(10)
C24 0.0143(12) 0.0160(12) 0.0114(13) 0.0005(9) -0.0015(9) -0.0052(10)
C25 0.0222(15) 0.0275(15) 0.0222(16) -0.0009(12) -0.0036(12) -0.0115(12)
C26 0.0292(16) 0.0338(17) 0.0170(16) 0.0045(12) -0.0028(12) -0.0116(14)
C27 0.0308(16) 0.0226(14) 0.0208(16) -0.0019(12) -0.0034(12) -0.0140(12)
C28 0.0159(13) 0.0153(12) 0.0206(15) 0.0041(10) -0.0014(10) -0.0027(10)
C29 0.0166(16) 0.0251(18) 0.108(4) -0.004(2) -0.0045(19) -0.0030(14)
C30 0.0149(12) 0.0119(11) 0.0114(13) 0.0005(9) -0.0032(9) -0.0020(9)
C31 0.0180(13) 0.0141(12) 0.0167(14) -0.0007(10) -0.0014(10) -0.0046(10)
C32 0.0221(14) 0.0208(14) 0.0194(15) 0.0000(11) 0.0008(11) -0.0077(11)
C33 0.0178(14) 0.0216(14) 0.0230(16) -0.0023(11) -0.0007(11) -0.0026(11)
C34 0.0152(12) 0.0137(12) 0.0153(14) -0.0024(10) -0.0003(10) 0.0000(10)
C35 0.0176(13) 0.0113(11) 0.0178(14) 0.0004(10) -0.0063(10) -0.0033(10)
C36 0.0169(13) 0.0163(13) 0.0203(15) 0.0010(10) -0.0033(10) -0.0055(10)
C37 0.0216(15) 0.0154(13) 0.0378(19) 0.0078(12) -0.0104(13) -0.0061(11)
C38 0.0262(16) 0.0128(13) 0.039(2) -0.0035(12) -0.0061(13) -0.0061(11)
C39 0.0217(14) 0.0135(12) 0.0230(16) -0.0052(11) -0.0038(11) -0.0052(10)

loop_
_atom_type_symbol
_atom_type_description
_atom_type_scat_dispersion_real
_atom_type_scat_dispersion_imag
_atom_type_scat_source
C C 0.0015 0.0009 'International Tables Vol C Tables 4.2.6.8 and 6.1.1.4'
H H 0.0000 0.0000 'International Tables Vol C Tables 4.2.6.8 and 6.1.1.4'
Cl Cl 0.0998 0.0984 'International Tables Vol C Tables 4.2.6.8 and 6.1.1.4'
O O 0.0056 0.0036 'International Tables Vol C Tables 4.2.6.8 and 6.1.1.4'
P P 0.0667 0.0580 'International Tables Vol C Tables 4.2.6.8 and 6.1.1.4'
Pd Pd -1.9556 0.6546 'International Tables Vol C Tables 4.2.6.8 and 6.1.1.4'

loop_
_geom_angle_atom_site_label_1
_geom_angle_atom_site_label_2
_geom_angle_atom_site_label_3
_geom_angle
Cl1 Pd1 C13 103.39(7)
P1 Pd1 Cl1 172.02(2)
P1 Pd1 C13 83.50(7)
C19 Pd1 Cl1 84.57(8)
C19 Pd1 P1 89.97(8)
C19 Pd1 C13 162.01(9)
C1 P1 Pd1 106.50(9)
C30 P1 Pd1 119.34(9)
C30 P1 C1 100.97(11)
C30 P1 C35 106.69(12)
C35 P1 Pd1 115.00(9)
C35 P1 C1 106.77(12)
C22 O1 C29 116.4(2)
C2 C1 P1 115.09(19)
C2 C1 C6 118.2(2)
C6 C1 P1 126.5(2)
C1 C2 C13 125.5(2)
C3 C2 C1 120.1(2)
C3 C2 C13 114.3(2)
C4 C3 C2 121.7(3)
C3 C4 C5 118.6(2)
C4 C5 C6 122.1(3)
C1 C6 C7 125.6(2)
C5 C6 C1 119.1(2)
C5 C6 C7 115.0(2)
C8 C7 C6 118.1(2)
C12 C7 C6 121.9(2)
C12 C7 C8 119.8(3)
C7 C8 C25 121.7(3)
C9 C8 C7 119.2(3)
C9 C8 C25 119.1(3)
C10 C9 C8 120.7(3)
C11 C10 C9 119.8(3)
C10 C11 C12 121.1(3)
C7 C12 C26 121.8(3)
C11 C12 C7 119.0(3)
C11 C12 C26 119.2(3)
C2 C13 Pd1 108.22(16)
C14 C13 Pd1 97.55(17)
C14 C13 C2 118.4(2)
C18 C13 Pd1 83.85(15)
C18 C13 C2 118.8(2)
C18 C13 C14 118.9(3)
C13 C14 C27 120.5(3)
C15 C14 C13 119.8(3)
C15 C14 C27 119.6(3)
C14 C15 C16 120.8(3)
C17 C16 C15 120.2(3)
C16 C17 C18 121.3(3)
C13 C18 C28 122.1(3)
C17 C18 C13 118.9(3)
C17 C18 C28 118.5(2)
C20 C19 Pd1 116.54(18)
C20 C19 C24 118.3(2)
C24 C19 Pd1 124.77(19)
C19 C20 C21 121.3(2)
C22 C21 C20 119.2(2)
O1 C22 C21 124.0(2)
O1 C22 C23 115.9(2)
C23 C22 C21 120.1(2)
C22 C23 C24 120.0(2)
C23 C24 C19 121.1(2)
C31 C30 P1 111.23(18)
C31 C30 C34 104.4(2)
C34 C30 P1 119.51(18)
C32 C31 C30 103.0(2)
C31 C32 C33 102.5(2)
C32 C33 C34 105.6(2)
C33 C34 C30 105.5(2)
C36 C35 P1 114.5(2)
C39 C35 P1 117.53(19)
C39 C35 C36 104.8(2)
C37 C36 C35 105.4(2)
C38 C37 C36 105.7(2)
C37 C38 C39 103.7(2)
C38 C39 C35 102.0(2)

loop_
_geom_bond_atom_site_label_1
_geom_bond_atom_site_label_2
_geom_bond_distance
Pd1 Cl1 2.3518(7)
Pd1 P1 2.2575(7)
Pd1 C13 2.426(2)
Pd1 C19 2.002(2)
P1 C1 1.858(3)
P1 C30 1.845(3)
P1 C35 1.855(3)
O1 C22 1.383(3)
O1 C29 1.423(4)
C1 C2 1.408(4)
C1 C6 1.427(4)
C2 C3 1.402(3)
C2 C13 1.502(4)
C3 C4 1.376(4)
C4 C5 1.383(4)
C5 C6 1.400(3)
C6 C7 1.500(4)
C7 C8 1.408(4)
C7 C12 1.407(4)
C8 C9 1.396(4)
C8 C25 1.504(4)
C9 C10 1.386(5)
C10 C11 1.382(4)
C11 C12 1.395(4)
C12 C26 1.509(4)
C13 C14 1.431(4)
C13 C18 1.427(4)
C14 C15 1.377(4)
C14 C27 1.505(4)
C15 C16 1.394(4)
C16 C17 1.378(4)
C17 C18 1.396(4)
C18 C28 1.510(4)
C19 C20 1.394(4)
C19 C24 1.395(3)
C20 C21 1.401(4)
C21 C22 1.397(4)
C22 C23 1.386(4)
C23 C24 1.395(4)
C30 C31 1.542(3)
C30 C34 1.562(3)
C31 C32 1.530(4)
C32 C33 1.531(4)
C33 C34 1.548(4)
C35 C36 1.557(4)
C35 C39 1.542(4)
C36 C37 1.551(4)
C37 C38 1.514(5)
C38 C39 1.536(4)
